data_1563325
loop_
_publ_author_name
'Zhang, Yajun'
'Jiang, Dandan'
'Fang, Zheng'
'Zhu, Ning'
'Sun, Naixian'
'He, Wei'
'Liu, Chengkou'
'Zhao, Lili'
'Guo, Kai'

_publ_section_title
;
 Photomediated core modification of organic photoredox catalysts in
 radical addition: mechanism and applications
;
_journal_name_full 'Chemical Science'
_journal_paper_doi 10.1039/D1SC02258J
_journal_year 2021
_chemical_formula_sum 'C33 H31 N O5'
_chemical_formula_weight 521.59
_space_group_crystal_system monoclinic
_space_group_IT_number 14
_space_group_name_Hall '-P 2yn'
_space_group_name_H-M_alt 'P 1 21/n 1'
_atom_sites_solution_hydrogens geom
_audit_creation_method SHELXL-2014/7
_audit_update_record
;
2020-11-10 deposited with the CCDC.	2021-06-09 downloaded from the CCDC.
;
_cell_angle_alpha 90
_cell_angle_beta 113.515(2)
_cell_angle_gamma 90
_cell_formula_units_Z 4
_cell_length_a 13.2493(6)
_cell_length_b 16.1549(9)
_cell_length_c 13.9996(7)
_cell_measurement_reflns_used 4685
_cell_measurement_temperature 296(2)
_cell_measurement_theta_max 29.458
_cell_measurement_theta_min 2.101
_cell_volume 2747.6(2)
_computing_structure_refinement 'SHELXL-2014/7 (Sheldrick, 2014)'
_diffrn_ambient_temperature 296(2)
_diffrn_measured_fraction_theta_full 0.998
_diffrn_measured_fraction_theta_max 0.995
_diffrn_measurement_device_type 'Bruker APEX-II CCD'
_diffrn_measurement_method '\f and \w scans'
_diffrn_radiation_type MoK\a
_diffrn_radiation_wavelength 0.71073
_diffrn_reflns_av_R_equivalents 0.0589
_diffrn_reflns_av_unetI/netI 0.0572
_diffrn_reflns_Laue_measured_fraction_full 0.998
_diffrn_reflns_Laue_measured_fraction_max 0.995
_diffrn_reflns_limit_h_max 16
_diffrn_reflns_limit_h_min -17
_diffrn_reflns_limit_k_max 17
_diffrn_reflns_limit_k_min -21
_diffrn_reflns_limit_l_max 18
_diffrn_reflns_limit_l_min -18
_diffrn_reflns_number 25642
_diffrn_reflns_point_group_measured_fraction_full 0.998
_diffrn_reflns_point_group_measured_fraction_max 0.995
_diffrn_reflns_theta_full 25.242
_diffrn_reflns_theta_max 27.559
_diffrn_reflns_theta_min 2.026
_exptl_absorpt_coefficient_mu 0.085
_exptl_absorpt_correction_T_max 0.9800
_exptl_absorpt_correction_T_min 0.9677
_exptl_absorpt_correction_type multi-scan
_exptl_crystal_density_diffrn 1.261
_exptl_crystal_F_000 1104
_exptl_crystal_size_max 0.200
_exptl_crystal_size_mid 0.200
_exptl_crystal_size_min 0.100
_refine_diff_density_max 0.411
_refine_diff_density_min -0.444
_refine_diff_density_rms 0.051
_refine_ls_extinction_method none
_refine_ls_goodness_of_fit_ref 1.069
_refine_ls_hydrogen_treatment constr
_refine_ls_matrix_type full
_refine_ls_number_parameters 340
_refine_ls_number_reflns 6323
_refine_ls_number_restraints 1
_refine_ls_restrained_S_all 1.070
_refine_ls_R_factor_all 0.1267
_refine_ls_R_factor_gt 0.0746
_refine_ls_shift/su_max 0.000
_refine_ls_shift/su_mean 0.000
_refine_ls_structure_factor_coef Fsqd
_refine_ls_weighting_details 'w=1/[\s^2^(Fo^2^)+(0.0900P)^2^+1.0000P] where P=(Fo^2^+2Fc^2^)/3'
_refine_ls_weighting_scheme calc
_refine_ls_wR_factor_gt 0.1774
_refine_ls_wR_factor_ref 0.2116
_reflns_Friedel_coverage 0.000
_reflns_number_gt 3702
_reflns_number_total 6323
_reflns_threshold_expression 'I > 2\s(I)'
_cod_data_source_file d1sc02258j2.cif
_cod_data_source_block X
_cod_original_sg_symbol_H-M 'P 21/n'
_cod_database_code 1563325
_shelx_shelxl_version_number 2014/7
_shelx_space_group_comment
;
The symmetry employed for this shelxl refinement is uniquely defined
by the following loop, which should always be used as a source of
symmetry information in preference to the above space-group names.
They are only intended as comments.
;
_shelx_estimated_absorpt_t_min 0.983
_shelx_estimated_absorpt_t_max 0.992

loop_
_space_group_symop_operation_xyz
'x, y, z'
'-x+1/2, y+1/2, -z+1/2'
'-x, -y, -z'
'x-1/2, -y-1/2, z-1/2'

loop_
_atom_site_label
_atom_site_type_symbol
_atom_site_fract_x
_atom_site_fract_y
_atom_site_fract_z
_atom_site_U_iso_or_equiv
_atom_site_adp_type
_atom_site_occupancy
_atom_site_site_symmetry_order
_atom_site_calc_flag
_atom_site_refinement_flags_posn
_atom_site_refinement_flags_adp
_atom_site_refinement_flags_occupancy
_atom_site_disorder_assembly
_atom_site_disorder_group
N N 0.57756(16) 0.02146(12) 0.45969(17) 0.0421(5) Uani 1 1 d . . . . .
C1 C 0.52534(17) 0.08408(14) 0.49374(18) 0.0327(5) Uani 1 1 d . . . . .
O1 O 0.37192(18) 0.21393(14) 0.75124(16) 0.0666(6) Uani 1 1 d . . . . .
C2 C 0.54796(17) 0.16708(14) 0.48767(17) 0.0339(5) Uani 1 1 d . . . . .
H2A H 0.6009 0.1817 0.4627 0.041 Uiso 1 1 calc R U . . .
O2 O 0.20258(18) 0.22748(17) 0.6307(2) 0.0811(8) Uani 1 1 d . . . . .
C3 C 0.49394(17) 0.22980(14) 0.51777(17) 0.0334(5) Uani 1 1 d . . . . .
O3 O 0.6516(2) 0.3482(2) 0.4306(2) 0.1041(10) Uani 1 1 d . . . . .
C4 C 0.51939(18) 0.32024(15) 0.50495(19) 0.0371(5) Uani 1 1 d . U . . .
H4A H 0.4493 0.3499 0.4832 0.045 Uiso 1 1 calc R U . . .
O4 O 0.4825(2) 0.31274(15) 0.32662(17) 0.0709(6) Uani 1 1 d . . . . .
O5 O 0.88352(16) 0.10131(15) 0.29348(17) 0.0665(6) Uani 1 1 d . . . . .
C5 C 0.5573(3) 0.33009(17) 0.4175(2) 0.0522(7) Uani 1 1 d . . . . .
C6 C 0.5179(4) 0.3131(3) 0.2388(3) 0.1018(14) Uani 1 1 d . . . . .
H6A H 0.5251 0.3697 0.2193 0.122 Uiso 1 1 calc R U . . .
H6B H 0.5892 0.2864 0.2599 0.122 Uiso 1 1 calc R U . . .
C7 C 0.4403(4) 0.2709(3) 0.1531(4) 0.104 Uani 1 1 d . . . . .
H7A H 0.4638 0.2714 0.0965 0.156 Uiso 1 1 calc R U . . .
H7B H 0.4340 0.2148 0.1724 0.156 Uiso 1 1 calc R U . . .
H7C H 0.3701 0.2979 0.1318 0.156 Uiso 1 1 calc R U . . .
C8 C 0.5975(2) 0.36265(17) 0.6041(2) 0.0481(6) Uani 1 1 d . U . . .
C9 C 0.6921(2) 0.3250(2) 0.6693(3) 0.0634(8) Uani 1 1 d . . . . .
H9A H 0.7078 0.2711 0.6564 0.076 Uiso 1 1 calc R U . . .
C10 C 0.7653(3) 0.3680(2) 0.7557(3) 0.0759(10) Uani 1 1 d . . . . .
H10A H 0.8293 0.3421 0.8007 0.091 Uiso 1 1 calc R U . . .
C11 C 0.7444(3) 0.4472(2) 0.7749(3) 0.0729(9) Uani 1 1 d . . . . .
H11A H 0.7944 0.4758 0.8318 0.088 Uiso 1 1 calc R U . . .
C12 C 0.6523(3) 0.4834(2) 0.7120(3) 0.0698(9) Uani 1 1 d . . . . .
H12A H 0.6377 0.5374 0.7260 0.084 Uiso 1 1 calc R U . . .
C13 C 0.5776(2) 0.44304(19) 0.6263(2) 0.0554(7) Uani 1 1 d . . . . .
H13A H 0.5135 0.4699 0.5832 0.066 Uiso 1 1 calc R U . . .
C14 C 0.41738(17) 0.20807(14) 0.55898(17) 0.0336(5) Uani 1 1 d . . . . .
C15 C 0.39529(17) 0.12463(14) 0.56548(18) 0.0343(5) Uani 1 1 d . . . . .
H15A H 0.3435 0.1101 0.5919 0.041 Uiso 1 1 calc R U . . .
C16 C 0.35691(19) 0.27370(15) 0.59430(19) 0.0382(5) Uani 1 1 d . . . . .
H16A H 0.4124 0.3124 0.6395 0.046 Uiso 1 1 calc R U . . .
C17 C 0.2992(3) 0.23651(18) 0.6582(2) 0.0532(7) Uani 1 1 d . . . . .
C18 C 0.3279(3) 0.1760(3) 0.8222(3) 0.0877(12) Uani 1 1 d . . . . .
H18A H 0.2874 0.2173 0.8428 0.105 Uiso 1 1 calc R U . . .
H18B H 0.2770 0.1322 0.7858 0.105 Uiso 1 1 calc R U . . .
C19 C 0.4137(4) 0.1425(3) 0.9135(4) 0.105 Uani 1 1 d . . . . .
H19A H 0.3820 0.1184 0.9578 0.158 Uiso 1 1 calc R U . . .
H19B H 0.4531 0.1009 0.8934 0.158 Uiso 1 1 calc R U . . .
H19C H 0.4634 0.1860 0.9503 0.158 Uiso 1 1 calc R U . . .
C20 C 0.2740(2) 0.32473(17) 0.5024(2) 0.0469(6) Uani 1 1 d . . . . .
C21 C 0.2627(3) 0.4086(2) 0.5161(3) 0.0633(8) Uani 1 1 d . . . . .
H21A H 0.3013 0.4330 0.5807 0.076 Uiso 1 1 calc R U . . .
C22 C 0.1928(3) 0.4568(2) 0.4324(3) 0.0836(11) Uani 1 1 d . . . . .
H22A H 0.1871 0.5137 0.4398 0.100 Uiso 1 1 calc R U . . .
C23 C 0.1327(3) 0.4182(3) 0.3391(3) 0.0878(12) Uani 1 1 d . . . . .
H23A H 0.0839 0.4489 0.2838 0.105 Uiso 1 1 calc R U . . .
C24 C 0.1441(3) 0.3357(3) 0.3271(3) 0.0812(11) Uani 1 1 d . . . . .
H24A H 0.1043 0.3104 0.2635 0.097 Uiso 1 1 calc R U . . .
C25 C 0.2153(2) 0.2894(2) 0.4101(2) 0.0618(8) Uani 1 1 d . . . . .
H25A H 0.2223 0.2330 0.4016 0.074 Uiso 1 1 calc R U . . .
C26 C 0.6563(2) 0.04383(15) 0.4176(2) 0.0416(6) Uani 1 1 d . . . . .
C27 C 0.6248(2) 0.06272(19) 0.3146(2) 0.0562(7) Uani 1 1 d . . . . .
H27A H 0.5505 0.0627 0.2705 0.067 Uiso 1 1 calc R U . . .
C28 C 0.7033(2) 0.0821(2) 0.2750(2) 0.0648(9) Uani 1 1 d . . . . .
H28A H 0.6812 0.0947 0.2048 0.078 Uiso 1 1 calc R U . . .
C29 C 0.8130(2) 0.08254(18) 0.3395(2) 0.0505(7) Uani 1 1 d . . . . .
C30 C 0.8453(2) 0.0656(2) 0.4424(2) 0.0630(9) Uani 1 1 d . . . . .
H30A H 0.9195 0.0670 0.4867 0.076 Uiso 1 1 calc R U . . .
C31 C 0.7662(2) 0.0461(2) 0.4810(2) 0.0606(8) Uani 1 1 d . . . . .
H31A H 0.7885 0.0343 0.5515 0.073 Uiso 1 1 calc R U . . .
C32 C 0.9975(3) 0.1119(3) 0.3585(3) 0.0799(11) Uani 1 1 d . . . . .
H32A H 1.0373 0.1248 0.3161 0.120 Uiso 1 1 calc R U . . .
H32B H 1.0059 0.1563 0.4066 0.120 Uiso 1 1 calc R U . . .
H32C H 1.0260 0.0617 0.3964 0.120 Uiso 1 1 calc R U . . .
C33 C 0.55256(17) -0.06171(14) 0.46592(18) 0.0332(5) Uani 1 1 d . . . . .

loop_
_atom_site_aniso_label
_atom_site_aniso_U_11
_atom_site_aniso_U_22
_atom_site_aniso_U_33
_atom_site_aniso_U_23
_atom_site_aniso_U_13
_atom_site_aniso_U_12
N 0.0472(11) 0.0326(11) 0.0668(14) 0.0062(10) 0.0443(11) 0.0031(8)
C1 0.0320(11) 0.0340(12) 0.0380(12) 0.0031(10) 0.0202(10) 0.0022(9)
O1 0.0787(14) 0.0777(16) 0.0542(13) 0.0075(11) 0.0377(11) 0.0058(11)
C2 0.0325(11) 0.0356(13) 0.0391(13) 0.0013(10) 0.0199(10) -0.0015(9)
O2 0.0582(14) 0.105(2) 0.0978(18) 0.0250(15) 0.0500(13) 0.0042(12)
C3 0.0310(11) 0.0344(13) 0.0373(12) 0.0010(10) 0.0160(9) 0.0002(9)
O3 0.099(2) 0.146(3) 0.104(2) -0.0378(18) 0.0785(18) -0.0547(18)
C4 0.0371(12) 0.0341(13) 0.0444(13) 0.0049(10) 0.0209(10) 0.0011(9)
O4 0.0899(16) 0.0843(17) 0.0487(12) 0.0142(11) 0.0385(12) 0.0106(12)
O5 0.0560(12) 0.0910(17) 0.0691(14) 0.0150(12) 0.0424(11) -0.0090(10)
C5 0.0718(19) 0.0419(16) 0.0563(18) 0.0022(13) 0.0396(16) -0.0057(13)
C6 0.161(4) 0.105(3) 0.067(2) 0.004(2) 0.075(3) -0.011(3)
C7 0.104 0.104 0.104 0.000 0.041 0.000
C8 0.0524(15) 0.0459(16) 0.0518(15) 0.0074(12) 0.0269(12) -0.0029(11)
C9 0.0493(17) 0.059(2) 0.071(2) 0.0053(16) 0.0121(15) 0.0003(13)
C10 0.0555(19) 0.084(3) 0.071(2) 0.0044(19) 0.0073(16) -0.0083(17)
C11 0.073(2) 0.082(3) 0.058(2) -0.0055(18) 0.0204(18) -0.0163(19)
C12 0.087(2) 0.062(2) 0.060(2) -0.0094(16) 0.0295(19) -0.0017(18)
C13 0.0603(17) 0.0516(17) 0.0547(17) 0.0003(14) 0.0236(14) 0.0009(13)
C14 0.0334(11) 0.0385(13) 0.0338(12) 0.0011(10) 0.0186(9) 0.0031(9)
C15 0.0313(11) 0.0403(14) 0.0382(12) 0.0028(10) 0.0211(10) 0.0030(9)
C16 0.0377(12) 0.0402(14) 0.0430(13) -0.0035(10) 0.0227(11) 0.0011(10)
C17 0.0659(18) 0.0471(17) 0.0650(18) -0.0010(14) 0.0455(16) 0.0073(13)
C18 0.115(3) 0.103(3) 0.076(2) 0.019(2) 0.071(2) 0.011(2)
C19 0.105 0.105 0.105 0.000 0.042 0.000
C20 0.0404(14) 0.0492(16) 0.0587(17) -0.0007(13) 0.0277(13) 0.0064(11)
C21 0.0669(19) 0.062(2) 0.063(2) -0.0035(16) 0.0283(16) 0.0163(15)
C22 0.094(3) 0.065(2) 0.096(3) 0.014(2) 0.042(2) 0.033(2)
C23 0.076(2) 0.091(3) 0.078(3) 0.017(2) 0.011(2) 0.037(2)
C24 0.058(2) 0.100(3) 0.066(2) 0.001(2) 0.0047(17) 0.0157(19)
C25 0.0485(16) 0.066(2) 0.0623(19) -0.0018(16) 0.0135(14) 0.0160(14)
C26 0.0483(14) 0.0360(14) 0.0587(16) 0.0074(11) 0.0407(13) 0.0028(10)
C27 0.0525(16) 0.067(2) 0.0554(17) 0.0052(14) 0.0286(14) -0.0114(13)
C28 0.0533(17) 0.093(3) 0.0519(17) 0.0135(16) 0.0247(14) -0.0200(16)
C29 0.0523(16) 0.0574(18) 0.0566(17) 0.0104(13) 0.0371(14) 0.0029(12)
C30 0.0390(15) 0.097(3) 0.0624(19) 0.0221(17) 0.0297(14) 0.0052(14)
C31 0.0502(16) 0.084(2) 0.0607(18) 0.0211(16) 0.0355(15) 0.0052(14)
C32 0.0548(19) 0.108(3) 0.092(3) 0.034(2) 0.0449(19) 0.0031(17)
C33 0.0319(11) 0.0343(13) 0.0390(12) 0.0057(10) 0.0200(10) 0.0035(9)

loop_
_atom_type_symbol
_atom_type_description
_atom_type_scat_dispersion_real
_atom_type_scat_dispersion_imag
_atom_type_scat_source
C C 0.0033 0.0016 'International Tables Vol C Tables 4.2.6.8 and 6.1.1.4'
H H 0.0000 0.0000 'International Tables Vol C Tables 4.2.6.8 and 6.1.1.4'
N N 0.0061 0.0033 'International Tables Vol C Tables 4.2.6.8 and 6.1.1.4'
O O 0.0106 0.0060 'International Tables Vol C Tables 4.2.6.8 and 6.1.1.4'

loop_
_geom_angle_atom_site_label_1
_geom_angle_atom_site_label_2
_geom_angle_atom_site_label_3
_geom_angle
_geom_angle_site_symmetry_1
_geom_angle_site_symmetry_3
_geom_angle_publ_flag
C33 N C1 120.57(17) . . ?
C33 N C26 119.89(18) . . ?
C1 N C26 119.54(19) . . ?
C2 C1 C33 119.0(2) . 3_656 ?
C2 C1 N 121.75(19) . . ?
C33 C1 N 119.2(2) 3_656 . ?
C17 O1 C18 116.7(3) . . ?
C1 C2 C3 122.3(2) . . ?
C1 C2 H2A 118.9 . . ?
C3 C2 H2A 118.9 . . ?
C14 C3 C2 119.0(2) . . ?
C14 C3 C4 121.3(2) . . ?
C2 C3 C4 119.63(19) . . ?
C5 C4 C8 111.5(2) . . ?
C5 C4 C3 111.0(2) . . ?
C8 C4 C3 115.2(2) . . ?
C5 C4 H4A 106.2 . . ?
C8 C4 H4A 106.2 . . ?
C3 C4 H4A 106.2 . . ?
C5 O4 C6 116.3(3) . . ?
C29 O5 C32 118.4(2) . . ?
O3 C5 O4 122.4(3) . . ?
O3 C5 C4 123.8(3) . . ?
O4 C5 C4 113.8(2) . . ?
C7 C6 O4 109.9(4) . . ?
C7 C6 H6A 109.7 . . ?
O4 C6 H6A 109.7 . . ?
C7 C6 H6B 109.7 . . ?
O4 C6 H6B 109.7 . . ?
H6A C6 H6B 108.2 . . ?
C6 C7 H7A 109.5 . . ?
C6 C7 H7B 109.5 . . ?
H7A C7 H7B 109.5 . . ?
C6 C7 H7C 109.5 . . ?
H7A C7 H7C 109.5 . . ?
H7B C7 H7C 109.5 . . ?
C9 C8 C13 118.3(3) . . ?
C9 C8 C4 121.2(3) . . ?
C13 C8 C4 120.3(2) . . ?
C8 C9 C10 119.5(3) . . ?
C8 C9 H9A 120.2 . . ?
C10 C9 H9A 120.2 . . ?
C11 C10 C9 120.9(3) . . ?
C11 C10 H10A 119.5 . . ?
C9 C10 H10A 119.5 . . ?
C12 C11 C10 119.4(3) . . ?
C12 C11 H11A 120.3 . . ?
C10 C11 H11A 120.3 . . ?
C11 C12 C13 121.5(3) . . ?
C11 C12 H12A 119.3 . . ?
C13 C12 H12A 119.3 . . ?
C12 C13 C8 120.3(3) . . ?
C12 C13 H13A 119.8 . . ?
C8 C13 H13A 119.8 . . ?
C15 C14 C3 118.5(2) . . ?
C15 C14 C16 120.08(19) . . ?
C3 C14 C16 121.4(2) . . ?
C14 C15 C33 122.84(19) . 3_656 ?
C14 C15 H15A 118.6 . . ?
C33 C15 H15A 118.6 3_656 . ?
C17 C16 C14 111.7(2) . . ?
C17 C16 C20 110.1(2) . . ?
C14 C16 C20 112.91(19) . . ?
C17 C16 H16A 107.3 . . ?
C14 C16 H16A 107.3 . . ?
C20 C16 H16A 107.3 . . ?
O2 C17 O1 123.4(3) . . ?
O2 C17 C16 126.1(3) . . ?
O1 C17 C16 110.4(2) . . ?
C19 C18 O1 111.8(3) . . ?
C19 C18 H18A 109.3 . . ?
O1 C18 H18A 109.3 . . ?
C19 C18 H18B 109.3 . . ?
O1 C18 H18B 109.3 . . ?
H18A C18 H18B 107.9 . . ?
C18 C19 H19A 109.5 . . ?
C18 C19 H19B 109.5 . . ?
H19A C19 H19B 109.5 . . ?
C18 C19 H19C 109.5 . . ?
H19A C19 H19C 109.5 . . ?
H19B C19 H19C 109.5 . . ?
C25 C20 C21 119.8(3) . . ?
C25 C20 C16 121.3(3) . . ?
C21 C20 C16 118.9(2) . . ?
C20 C21 C22 119.9(3) . . ?
C20 C21 H21A 120.0 . . ?
C22 C21 H21A 120.0 . . ?
C23 C22 C21 118.6(4) . . ?
C23 C22 H22A 120.7 . . ?
C21 C22 H22A 120.7 . . ?
C24 C23 C22 120.7(3) . . ?
C24 C23 H23A 119.6 . . ?
C22 C23 H23A 119.6 . . ?
C23 C24 C25 119.8(4) . . ?
C23 C24 H24A 120.1 . . ?
C25 C24 H24A 120.1 . . ?
C20 C25 C24 121.1(3) . . ?
C20 C25 H25A 119.4 . . ?
C24 C25 H25A 119.4 . . ?
C27 C26 C31 118.4(2) . . ?
C27 C26 N 121.6(2) . . ?
C31 C26 N 120.0(2) . . ?
C26 C27 C28 120.5(3) . . ?
C26 C27 H27A 119.8 . . ?
C28 C27 H27A 119.8 . . ?
C29 C28 C27 120.1(3) . . ?
C29 C28 H28A 119.9 . . ?
C27 C28 H28A 119.9 . . ?
C30 C29 O5 124.1(3) . . ?
C30 C29 C28 120.1(2) . . ?
O5 C29 C28 115.8(2) . . ?
C29 C30 C31 119.3(3) . . ?
C29 C30 H30A 120.4 . . ?
C31 C30 H30A 120.4 . . ?
C26 C31 C30 121.6(3) . . ?
C26 C31 H31A 119.2 . . ?
C30 C31 H31A 119.2 . . ?
O5 C32 H32A 109.5 . . ?
O5 C32 H32B 109.5 . . ?
H32A C32 H32B 109.5 . . ?
O5 C32 H32C 109.5 . . ?
H32A C32 H32C 109.5 . . ?
H32B C32 H32C 109.5 . . ?
N C33 C15 121.49(19) . 3_656 ?
N C33 C1 120.20(19) . 3_656 ?
C15 C33 C1 118.3(2) 3_656 3_656 ?

loop_
_geom_bond_atom_site_label_1
_geom_bond_atom_site_label_2
_geom_bond_distance
_geom_bond_site_symmetry_2
_geom_bond_publ_flag
N C33 1.395(3) . ?
N C1 1.412(3) . ?
N C26 1.434(3) . ?
C1 C2 1.384(3) . ?
C1 C33 1.407(3) 3_656 ?
O1 C17 1.326(4) . ?
O1 C18 1.471(4) . ?
C2 C3 1.399(3) . ?
C2 H2A 0.9300 . ?
O2 C17 1.189(3) . ?
C3 C14 1.397(3) . ?
C3 C4 1.526(3) . ?
O3 C5 1.224(3) . ?
C4 C5 1.506(3) . ?
C4 C8 1.523(4) . ?
C4 H4A 0.9800 . ?
O4 C5 1.294(4) . ?
O4 C6 1.481(4) . ?
O5 C29 1.365(3) . ?
O5 C32 1.429(4) . ?
C6 C7 1.406(6) . ?
C6 H6A 0.9700 . ?
C6 H6B 0.9700 . ?
C7 H7A 0.9600 . ?
C7 H7B 0.9600 . ?
C7 H7C 0.9600 . ?
C8 C9 1.364(4) . ?
C8 C13 1.385(4) . ?
C9 C10 1.396(5) . ?
C9 H9A 0.9300 . ?
C10 C11 1.359(5) . ?
C10 H10A 0.9300 . ?
C11 C12 1.322(5) . ?
C11 H11A 0.9300 . ?
C12 C13 1.378(4) . ?
C12 H12A 0.9300 . ?
C13 H13A 0.9300 . ?
C14 C15 1.390(3) . ?
C14 C16 1.525(3) . ?
C15 C33 1.395(3) 3_656 ?
C15 H15A 0.9300 . ?
C16 C17 1.514(4) . ?
C16 C20 1.554(4) . ?
C16 H16A 0.9800 . ?
C18 C19 1.435(5) . ?
C18 H18A 0.9700 . ?
C18 H18B 0.9700 . ?
C19 H19A 0.9600 . ?
C19 H19B 0.9600 . ?
C19 H19C 0.9600 . ?
C20 C25 1.341(4) . ?
C20 C21 1.386(4) . ?
C21 C22 1.404(5) . ?
C21 H21A 0.9300 . ?
C22 C23 1.379(6) . ?
C22 H22A 0.9300 . ?
C23 C24 1.358(5) . ?
C23 H23A 0.9300 . ?
C24 C25 1.387(5) . ?
C24 H24A 0.9300 . ?
C25 H25A 0.9300 . ?
C26 C27 1.366(4) . ?
C26 C31 1.370(4) . ?
C27 C28 1.395(4) . ?
C27 H27A 0.9300 . ?
C28 C29 1.371(4) . ?
C28 H28A 0.9300 . ?
C29 C30 1.356(4) . ?
C30 C31 1.394(3) . ?
C30 H30A 0.9300 . ?
C31 H31A 0.9300 . ?
C32 H32A 0.9600 . ?
C32 H32B 0.9600 . ?
C32 H32C 0.9600 . ?
C33 C15 1.395(3) 3_656 ?
C33 C1 1.407(3) 3_656 ?

loop_
_geom_torsion_atom_site_label_1
_geom_torsion_atom_site_label_2
_geom_torsion_atom_site_label_3
_geom_torsion_atom_site_label_4
_geom_torsion
_geom_torsion_site_symmetry_1
_geom_torsion_site_symmetry_2
_geom_torsion_site_symmetry_3
_geom_torsion_site_symmetry_4
_geom_torsion_publ_flag
C33 N C1 C2 -179.5(2) . . . . ?
C26 N C1 C2 0.0(3) . . . . ?
C33 N C1 C33 -0.1(4) . . . 3_656 ?
C26 N C1 C33 179.4(2) . . . 3_656 ?
C33 C1 C2 C3 -1.7(3) 3_656 . . . ?
N C1 C2 C3 177.7(2) . . . . ?
C1 C2 C3 C14 2.4(3) . . . . ?
C1 C2 C3 C4 -177.5(2) . . . . ?
C14 C3 C4 C5 -152.7(2) . . . . ?
C2 C3 C4 C5 27.2(3) . . . . ?
C14 C3 C4 C8 79.4(3) . . . . ?
C2 C3 C4 C8 -100.7(3) . . . . ?
C6 O4 C5 O3 2.1(5) . . . . ?
C6 O4 C5 C4 -174.1(3) . . . . ?
C8 C4 C5 O3 19.2(4) . . . . ?
C3 C4 C5 O3 -110.6(3) . . . . ?
C8 C4 C5 O4 -164.7(2) . . . . ?
C3 C4 C5 O4 65.5(3) . . . . ?
C5 O4 C6 C7 163.0(4) . . . . ?
C5 C4 C8 C9 -81.7(3) . . . . ?
C3 C4 C8 C9 45.9(3) . . . . ?
C5 C4 C8 C13 93.8(3) . . . . ?
C3 C4 C8 C13 -138.6(2) . . . . ?
C13 C8 C9 C10 0.0(4) . . . . ?
C4 C8 C9 C10 175.7(3) . . . . ?
C8 C9 C10 C11 -0.8(5) . . . . ?
C9 C10 C11 C12 1.3(6) . . . . ?
C10 C11 C12 C13 -1.0(5) . . . . ?
C11 C12 C13 C8 0.1(5) . . . . ?
C9 C8 C13 C12 0.3(4) . . . . ?
C4 C8 C13 C12 -175.3(3) . . . . ?
C2 C3 C14 C15 -2.0(3) . . . . ?
C4 C3 C14 C15 177.9(2) . . . . ?
C2 C3 C14 C16 179.3(2) . . . . ?
C4 C3 C14 C16 -0.8(3) . . . . ?
C3 C14 C15 C33 1.0(3) . . . 3_656 ?
C16 C14 C15 C33 179.7(2) . . . 3_656 ?
C15 C14 C16 C17 14.5(3) . . . . ?
C3 C14 C16 C17 -166.8(2) . . . . ?
C15 C14 C16 C20 -110.3(2) . . . . ?
C3 C14 C16 C20 68.5(3) . . . . ?
C18 O1 C17 O2 0.0(5) . . . . ?
C18 O1 C17 C16 -179.6(3) . . . . ?
C14 C16 C17 O2 -107.7(3) . . . . ?
C20 C16 C17 O2 18.6(4) . . . . ?
C14 C16 C17 O1 71.8(3) . . . . ?
C20 C16 C17 O1 -161.9(2) . . . . ?
C17 O1 C18 C19 171.0(3) . . . . ?
C17 C16 C20 C25 -89.0(3) . . . . ?
C14 C16 C20 C25 36.6(3) . . . . ?
C17 C16 C20 C21 92.2(3) . . . . ?
C14 C16 C20 C21 -142.2(2) . . . . ?
C25 C20 C21 C22 -2.3(5) . . . . ?
C16 C20 C21 C22 176.5(3) . . . . ?
C20 C21 C22 C23 3.0(5) . . . . ?
C21 C22 C23 C24 -2.5(6) . . . . ?
C22 C23 C24 C25 1.2(6) . . . . ?
C21 C20 C25 C24 1.0(5) . . . . ?
C16 C20 C25 C24 -177.8(3) . . . . ?
C23 C24 C25 C20 -0.4(6) . . . . ?
C33 N C26 C27 93.1(3) . . . . ?
C1 N C26 C27 -86.4(3) . . . . ?
C33 N C26 C31 -86.5(3) . . . . ?
C1 N C26 C31 94.0(3) . . . . ?
C31 C26 C27 C28 1.3(5) . . . . ?
N C26 C27 C28 -178.2(3) . . . . ?
C26 C27 C28 C29 -0.2(5) . . . . ?
C32 O5 C29 C30 -6.4(5) . . . . ?
C32 O5 C29 C28 173.1(3) . . . . ?
C27 C28 C29 C30 -1.1(5) . . . . ?
C27 C28 C29 O5 179.3(3) . . . . ?
O5 C29 C30 C31 -179.2(3) . . . . ?
C28 C29 C30 C31 1.3(5) . . . . ?
C27 C26 C31 C30 -1.1(5) . . . . ?
N C26 C31 C30 178.4(3) . . . . ?
C29 C30 C31 C26 -0.2(5) . . . . ?
C1 N C33 C15 -178.8(2) . . . 3_656 ?
C26 N C33 C15 1.7(3) . . . 3_656 ?
C1 N C33 C1 0.1(4) . . . 3_656 ?
C26 N C33 C1 -179.4(2) . . . 3_656 ?
